data_4076150
loop_
_publ_author_name
'Cheung, Mak-Shuen'
'Chan, Hoi-Shan'
'Xie, Zuowei'

_publ_section_title
;
 Highly Electrophilic Half-Sandwich Group 4 Metallacarborane Alkyls.
 C&#x2212;H/C&#x2212;O Activation and Alkyne Insertion Reactions at
 Neutral Metal Complexes
;
_journal_issue 22
_journal_name_full Organometallics
_journal_page_first 5217
_journal_paper_doi 10.1021/om050658r
_journal_volume 24
_journal_year 2005
_chemical_formula_sum 'C24 H36 B9 Hf N O'
_chemical_formula_weight 630.32
_chemical_name_systematic
; 
 ? 
;
_space_group_IT_number 14
_symmetry_cell_setting monoclinic
_symmetry_space_group_name_Hall '-P 2yn'
_symmetry_space_group_name_H-M 'P 1 21/n 1'
_atom_sites_solution_hydrogens geom
_atom_sites_solution_primary direct
_atom_sites_solution_secondary difmap
_audit_creation_method SHELXL-97
_cell_angle_alpha 90.00
_cell_angle_beta 98.5340(10)
_cell_angle_gamma 90.00
_cell_formula_units_Z 4
_cell_length_a 9.6477(4)
_cell_length_b 12.7027(5)
_cell_length_c 24.7630(9)
_cell_measurement_temperature 293(2)
_cell_volume 3001.2(2)
_computing_structure_refinement 'SHELXL-97 (Sheldrick, 1997)'
_computing_structure_solution 'SHELXS-97 (Sheldrick, 1990)'
_diffrn_ambient_temperature 293(2)
_diffrn_measured_fraction_theta_full 1.000
_diffrn_measured_fraction_theta_max 1.000
_diffrn_radiation_monochromator graphite
_diffrn_radiation_source 'fine-focus sealed tube'
_diffrn_radiation_type MoK\a
_diffrn_radiation_wavelength 0.71073
_diffrn_reflns_av_R_equivalents 0.0470
_diffrn_reflns_av_sigmaI/netI 0.0453
_diffrn_reflns_limit_h_max 11
_diffrn_reflns_limit_h_min -11
_diffrn_reflns_limit_k_max 15
_diffrn_reflns_limit_k_min -15
_diffrn_reflns_limit_l_max 18
_diffrn_reflns_limit_l_min -29
_diffrn_reflns_number 15905
_diffrn_reflns_theta_full 25.00
_diffrn_reflns_theta_max 25.00
_diffrn_reflns_theta_min 1.66
_exptl_absorpt_coefficient_mu 3.493
_exptl_absorpt_correction_T_max 1.0000
_exptl_absorpt_correction_T_min 0.8740
_exptl_absorpt_correction_type sadabs
_exptl_crystal_colour colorless
_exptl_crystal_density_diffrn 1.395
_exptl_crystal_density_method 'not measured'
_exptl_crystal_description prism
_exptl_crystal_F_000 1248
_exptl_crystal_size_max 0.50
_exptl_crystal_size_mid 0.40
_exptl_crystal_size_min 0.20
_refine_diff_density_max 2.637
_refine_diff_density_min -1.627
_refine_diff_density_rms 0.281
_refine_ls_extinction_method none
_refine_ls_goodness_of_fit_ref 1.128
_refine_ls_hydrogen_treatment riding
_refine_ls_matrix_type full
_refine_ls_number_parameters 325
_refine_ls_number_reflns 5283
_refine_ls_number_restraints 0
_refine_ls_restrained_S_all 1.128
_refine_ls_R_factor_all 0.0634
_refine_ls_R_factor_gt 0.0484
_refine_ls_shift/su_max 0.001
_refine_ls_shift/su_mean 0.000
_refine_ls_structure_factor_coef Fsqd
_refine_ls_weighting_details 'calc w=1/[\s^2^(Fo^2^)+(0.1117P)^2^+1.4288P] where P=(Fo^2^+2Fc^2^)/3'
_refine_ls_weighting_scheme calc
_refine_ls_wR_factor_gt 0.1608
_refine_ls_wR_factor_ref 0.1724
_reflns_number_gt 4153
_reflns_number_total 5283
_reflns_threshold_expression >2sigma(I)
_cod_data_source_file om050658rsi20050730_045551.cif
_cod_data_source_block 3
_cod_original_sg_symbol_H-M P2(1)/n
_cod_database_code 4076150

loop_
_symmetry_equiv_pos_as_xyz
'x, y, z'
'-x+1/2, y+1/2, -z+1/2'
'-x, -y, -z'
'x-1/2, -y-1/2, z-1/2'

loop_
_atom_site_label
_atom_site_type_symbol
_atom_site_fract_x
_atom_site_fract_y
_atom_site_fract_z
_atom_site_U_iso_or_equiv
_atom_site_adp_type
_atom_site_occupancy
_atom_site_symmetry_multiplicity
_atom_site_calc_flag
_atom_site_refinement_flags
Hf1 Hf 0.54535(3) 0.15075(3) 0.202315(14) 0.03064(18) Uani 1 1 d .
N1 N 0.4151(7) 0.2361(6) 0.2540(3) 0.0369(17) Uani 1 1 d .
O1 O 0.4680(7) 0.0279(5) 0.1439(3) 0.0457(16) Uani 1 1 d .
C1 C 0.7002(9) 0.1832(7) 0.2928(4) 0.035(2) Uani 1 1 d .
C2 C 0.7388(8) 0.2627(7) 0.2472(4) 0.034(2) Uani 1 1 d .
H2 H 0.6845 0.3389 0.2420 0.041 Uiso 1 1 calc R
C11 C 0.5994(9) 0.2118(8) 0.3324(4) 0.043(2) Uani 1 1 d .
H11A H 0.5643 0.1473 0.3465 0.051 Uiso 1 1 calc R
H11B H 0.6508 0.2496 0.3631 0.051 Uiso 1 1 calc R
C12 C 0.4774(9) 0.2775(8) 0.3080(4) 0.041(2) Uani 1 1 d .
H12A H 0.4071 0.2779 0.3322 0.050 Uiso 1 1 calc R
H12B H 0.5082 0.3494 0.3040 0.050 Uiso 1 1 calc R
C13 C 0.3091(9) 0.3085(8) 0.2234(4) 0.041(2) Uani 1 1 d .
H13A H 0.2159 0.2809 0.2247 0.049 Uiso 1 1 calc R
H13B H 0.3156 0.3769 0.2410 0.049 Uiso 1 1 calc R
C14 C 0.3793(10) 0.1214(8) 0.2521(4) 0.042(2) Uani 1 1 d .
H14A H 0.2881 0.1023 0.2326 0.051 Uiso 1 1 calc R
H14B H 0.4058 0.0819 0.2856 0.051 Uiso 1 1 calc R
C15 C 0.3296(9) 0.3210(7) 0.1658(4) 0.036(2) Uani 1 1 d .
C16 C 0.4381(8) 0.2741(7) 0.1456(4) 0.036(2) Uani 1 1 d .
C17 C 0.4584(9) 0.2930(7) 0.0875(4) 0.039(2) Uani 1 1 d .
C18 C 0.5723(10) 0.3563(8) 0.0771(5) 0.046(2) Uani 1 1 d .
H18A H 0.6337 0.3852 0.1058 0.056 Uiso 1 1 calc R
C19 C 0.5911(14) 0.3746(10) 0.0229(5) 0.067(3) Uani 1 1 d .
H19A H 0.6672 0.4140 0.0154 0.080 Uiso 1 1 calc R
C20 C 0.5002(14) 0.3356(10) -0.0178(5) 0.067(4) Uani 1 1 d .
H20A H 0.5138 0.3490 -0.0535 0.080 Uiso 1 1 calc R
C21 C 0.3890(15) 0.2773(10) -0.0090(5) 0.071(4) Uani 1 1 d .
H21A H 0.3261 0.2525 -0.0384 0.086 Uiso 1 1 calc R
C22 C 0.3691(11) 0.2544(9) 0.0443(4) 0.052(3) Uani 1 1 d .
H22A H 0.2941 0.2124 0.0504 0.062 Uiso 1 1 calc R
C23 C 0.2219(9) 0.3911(8) 0.1328(4) 0.037(2) Uani 1 1 d .
C24 C 0.2607(11) 0.4852(8) 0.1103(4) 0.051(3) Uani 1 1 d .
H24A H 0.3552 0.5031 0.1151 0.061 Uiso 1 1 calc R
C25 C 0.1691(13) 0.5506(9) 0.0825(5) 0.060(3) Uani 1 1 d .
H25A H 0.1983 0.6148 0.0700 0.072 Uiso 1 1 calc R
C26 C 0.0273(15) 0.5211(11) 0.0723(4) 0.071(4) Uani 1 1 d .
H26A H -0.0373 0.5642 0.0511 0.086 Uiso 1 1 calc R
C27 C -0.0167(11) 0.4286(12) 0.0935(5) 0.070(4) Uani 1 1 d .
H27A H -0.1106 0.4090 0.0874 0.084 Uiso 1 1 calc R
C28 C 0.0828(11) 0.3653(9) 0.1243(5) 0.055(3) Uani 1 1 d .
H28A H 0.0540 0.3036 0.1396 0.065 Uiso 1 1 calc R
C29 C 0.3420(12) -0.0385(10) 0.1461(5) 0.064(3) Uani 1 1 d .
H29A H 0.3517 -0.0792 0.1795 0.076 Uiso 1 1 calc R
H29B H 0.2582 0.0045 0.1437 0.076 Uiso 1 1 calc R
C30 C 0.3362(13) -0.1084(10) 0.0977(5) 0.070(4) Uani 1 1 d .
H30A H 0.2401 -0.1258 0.0830 0.084 Uiso 1 1 calc R
H30B H 0.3879 -0.1730 0.1070 0.084 Uiso 1 1 calc R
C31 C 0.4032(14) -0.0445(10) 0.0579(5) 0.069(3) Uani 1 1 d .
H31A H 0.4373 -0.0893 0.0310 0.082 Uiso 1 1 calc R
H31B H 0.3374 0.0060 0.0392 0.082 Uiso 1 1 calc R
C32 C 0.5211(11) 0.0098(8) 0.0923(4) 0.048(2) Uani 1 1 d .
H32A H 0.6042 -0.0342 0.0978 0.058 Uiso 1 1 calc R
H32B H 0.5433 0.0758 0.0759 0.058 Uiso 1 1 calc R
B3 B 0.7888(10) 0.1995(8) 0.1948(5) 0.037(2) Uani 1 1 d .
H3 H 0.7749 0.2286 0.1525 0.044 Uiso 1 1 calc R
B4 B 0.7816(11) 0.0668(8) 0.2103(5) 0.038(2) Uani 1 1 d .
H4 H 0.7643 0.0033 0.1798 0.046 Uiso 1 1 calc R
B5 B 0.7212(10) 0.0595(8) 0.2738(4) 0.035(2) Uani 1 1 d .
H5 H 0.6602 -0.0068 0.2865 0.042 Uiso 1 1 calc R
B6 B 0.8556(11) 0.2523(8) 0.3052(5) 0.041(3) Uani 1 1 d .
H6 H 0.8782 0.3143 0.3362 0.049 Uiso 1 1 calc R
B7 B 0.9123(10) 0.2633(9) 0.2413(5) 0.045(3) Uani 1 1 d .
H7 H 0.9710 0.3322 0.2301 0.053 Uiso 1 1 calc R
B8 B 0.9458(12) 0.1348(8) 0.2200(5) 0.042(3) Uani 1 1 d .
H8 H 1.0286 0.1188 0.1950 0.050 Uiso 1 1 calc R
B9 B 0.9057(10) 0.0440(9) 0.2707(4) 0.038(2) Uani 1 1 d .
H9 H 0.9612 -0.0313 0.2787 0.045 Uiso 1 1 calc R
B10 B 0.8500(12) 0.1177(9) 0.3232(5) 0.043(3) Uani 1 1 d .
H10 H 0.8691 0.0908 0.3658 0.051 Uiso 1 1 calc R
B11 B 0.9864(12) 0.1656(9) 0.2897(5) 0.045(3) Uani 1 1 d .
H11 H 1.0954 0.1698 0.3103 0.054 Uiso 1 1 calc R

loop_
_atom_site_aniso_label
_atom_site_aniso_U_11
_atom_site_aniso_U_22
_atom_site_aniso_U_33
_atom_site_aniso_U_23
_atom_site_aniso_U_13
_atom_site_aniso_U_12
Hf1 0.0239(2) 0.0386(3) 0.0282(3) 0.00020(15) -0.00005(15) -0.00267(14)
N1 0.025(3) 0.054(5) 0.031(4) 0.003(3) 0.003(3) -0.004(3)
O1 0.039(3) 0.055(4) 0.041(4) -0.008(3) -0.002(3) -0.009(3)
C1 0.037(5) 0.034(5) 0.031(5) 0.000(4) -0.008(4) -0.001(4)
C2 0.025(4) 0.032(5) 0.045(5) 0.003(4) 0.001(4) 0.003(3)
C11 0.038(5) 0.054(6) 0.033(5) -0.002(4) -0.003(4) 0.002(4)
C12 0.041(5) 0.055(6) 0.028(5) -0.003(4) 0.007(4) 0.002(4)
C13 0.026(4) 0.061(6) 0.037(5) 0.005(5) 0.006(4) 0.007(4)
C14 0.034(5) 0.045(5) 0.049(6) 0.005(5) 0.008(4) -0.008(4)
C15 0.023(4) 0.039(5) 0.044(5) 0.001(4) 0.001(4) -0.006(4)
C16 0.025(4) 0.050(5) 0.031(5) 0.006(4) 0.001(4) -0.007(4)
C17 0.036(5) 0.039(5) 0.041(5) 0.004(4) 0.000(4) 0.011(4)
C18 0.033(5) 0.059(7) 0.047(6) 0.011(5) 0.005(5) 0.003(4)
C19 0.063(8) 0.083(8) 0.059(8) 0.023(7) 0.025(6) 0.015(6)
C20 0.065(8) 0.094(10) 0.040(7) 0.018(6) 0.005(6) 0.017(7)
C21 0.094(10) 0.079(9) 0.034(6) -0.001(6) -0.013(6) 0.011(7)
C22 0.047(6) 0.057(6) 0.048(6) -0.001(5) -0.005(5) 0.000(5)
C23 0.035(5) 0.048(5) 0.028(5) -0.003(4) 0.006(4) 0.004(4)
C24 0.051(6) 0.048(6) 0.055(7) 0.001(5) 0.012(5) 0.005(5)
C25 0.064(7) 0.063(7) 0.054(7) 0.003(6) 0.008(6) 0.015(6)
C26 0.098(10) 0.082(9) 0.034(6) 0.017(6) 0.012(6) 0.050(8)
C27 0.029(5) 0.113(11) 0.065(8) 0.000(8) -0.005(5) 0.015(6)
C28 0.036(5) 0.070(7) 0.053(7) 0.011(5) -0.006(5) 0.001(5)
C29 0.051(6) 0.073(8) 0.066(8) -0.026(6) 0.007(6) -0.027(6)
C30 0.060(7) 0.061(7) 0.078(9) -0.009(7) -0.029(7) -0.014(6)
C31 0.098(10) 0.060(7) 0.041(6) -0.012(6) -0.015(6) 0.008(7)
C32 0.053(6) 0.047(6) 0.042(6) 0.002(5) 0.000(5) 0.003(5)
B3 0.030(5) 0.039(6) 0.041(6) 0.008(5) 0.005(5) 0.001(4)
B4 0.034(5) 0.036(6) 0.041(6) -0.006(5) -0.007(5) 0.003(4)
B5 0.032(5) 0.029(5) 0.042(6) 0.001(5) -0.002(4) -0.009(4)
B6 0.039(5) 0.030(5) 0.049(7) -0.011(5) -0.013(5) 0.001(4)
B7 0.025(5) 0.039(6) 0.068(8) 0.013(6) 0.000(5) -0.004(4)
B8 0.031(5) 0.038(6) 0.055(7) -0.006(5) 0.006(5) 0.002(4)
B9 0.024(5) 0.045(6) 0.036(6) -0.003(5) -0.021(4) 0.006(4)
B10 0.047(6) 0.035(5) 0.039(6) -0.001(5) -0.014(5) 0.006(5)
B11 0.031(5) 0.043(6) 0.056(8) -0.003(5) -0.013(5) 0.001(5)

loop_
_atom_type_symbol
_atom_type_description
_atom_type_scat_dispersion_real
_atom_type_scat_dispersion_imag
_atom_type_scat_source
C C 0.0033 0.0016 'International Tables Vol C Tables 4.2.6.8 and 6.1.1.4'
H H 0.0000 0.0000 'International Tables Vol C Tables 4.2.6.8 and 6.1.1.4'
B B 0.0013 0.0007 'International Tables Vol C Tables 4.2.6.8 and 6.1.1.4'
N N 0.0061 0.0033 'International Tables Vol C Tables 4.2.6.8 and 6.1.1.4'
O O 0.0106 0.0060 'International Tables Vol C Tables 4.2.6.8 and 6.1.1.4'
Hf Hf -0.5830 6.1852 'International Tables Vol C Tables 4.2.6.8 and 6.1.1.4'

loop_
_geom_angle_atom_site_label_1
_geom_angle_atom_site_label_2
_geom_angle_atom_site_label_3
_geom_angle
O1 Hf1 C14 92.6(3)
O1 Hf1 N1 124.6(3)
C14 Hf1 N1 39.8(3)
O1 Hf1 C16 90.2(3)
C14 Hf1 C16 99.4(3)
N1 Hf1 C16 76.8(3)
O1 Hf1 B3 111.5(3)
C14 Hf1 B3 150.4(4)
N1 Hf1 B3 123.5(3)
C16 Hf1 B3 97.6(3)
O1 Hf1 C2 150.4(3)
C14 Hf1 C2 114.2(3)
N1 Hf1 C2 85.0(3)
C16 Hf1 C2 97.3(3)
B3 Hf1 C2 39.2(3)
O1 Hf1 B4 88.0(3)
C14 Hf1 B4 128.1(4)
N1 Hf1 B4 139.1(3)
C16 Hf1 B4 132.5(3)
B3 Hf1 B4 40.9(3)
C2 Hf1 B4 65.9(3)
O1 Hf1 C1 143.2(3)
C14 Hf1 C1 85.1(3)
N1 Hf1 C1 73.7(3)
C16 Hf1 C1 126.5(3)
B3 Hf1 C1 65.3(3)
C2 Hf1 C1 37.2(3)
B4 Hf1 C1 65.7(3)
O1 Hf1 B5 105.2(3)
C14 Hf1 B5 89.9(4)
N1 Hf1 B5 101.5(3)
C16 Hf1 B5 161.7(3)
B3 Hf1 B5 67.8(3)
C2 Hf1 B5 64.4(3)
B4 Hf1 B5 40.8(3)
C1 Hf1 B5 38.2(3)
C12 N1 C13 113.3(8)
C12 N1 C14 115.8(7)
C13 N1 C14 116.4(7)
C12 N1 Hf1 120.6(5)
C13 N1 Hf1 114.4(5)
C14 N1 Hf1 69.7(5)
C32 O1 C29 109.6(7)
C32 O1 Hf1 124.2(5)
C29 O1 Hf1 125.7(6)
C11 C1 C2 122.8(8)
C11 C1 B5 121.6(8)
C2 C1 B5 110.2(7)
C11 C1 B6 112.7(7)
C2 C1 B6 61.1(6)
B5 C1 B6 113.1(7)
C11 C1 B10 113.9(7)
C2 C1 B10 110.0(7)
B5 C1 B10 62.7(6)
B6 C1 B10 61.4(6)
C11 C1 Hf1 105.0(5)
C2 C1 Hf1 69.3(4)
B5 C1 Hf1 71.1(4)
B6 C1 Hf1 128.4(6)
B10 C1 Hf1 130.3(6)
C1 C2 B3 111.9(7)
C1 C2 B6 63.1(6)
B3 C2 B6 113.0(7)
C1 C2 B7 113.5(7)
B3 C2 B7 62.0(6)
B6 C2 B7 62.2(6)
C1 C2 Hf1 73.5(4)
B3 C2 Hf1 70.0(5)
B6 C2 Hf1 134.3(6)
B7 C2 Hf1 130.5(6)
C12 C11 C1 114.3(8)
N1 C12 C11 110.9(8)
C15 C13 N1 112.1(7)
N1 C14 Hf1 70.6(4)
C16 C15 C13 121.9(8)
C16 C15 C23 124.2(8)
C13 C15 C23 113.9(8)
C15 C16 C17 120.0(8)
C15 C16 Hf1 112.4(6)
C17 C16 Hf1 126.7(6)
C22 C17 C18 118.6(10)
C22 C17 C16 122.6(9)
C18 C17 C16 118.8(9)
C19 C18 C17 118.9(11)
C20 C19 C18 120.0(12)
C19 C20 C21 122.3(12)
C20 C21 C22 119.5(12)
C17 C22 C21 120.6(11)
C28 C23 C24 117.5(9)
C28 C23 C15 121.4(9)
C24 C23 C15 121.2(8)
C25 C24 C23 123.1(11)
C24 C25 C26 118.8(12)
C27 C26 C25 120.3(10)
C26 C27 C28 118.4(11)
C23 C28 C27 121.8(11)
C30 C29 O1 104.1(9)
C29 C30 C31 103.8(10)
C32 C31 C30 104.0(9)
O1 C32 C31 103.7(9)
C2 B3 B7 60.3(6)
C2 B3 B4 105.8(7)
B7 B3 B4 110.7(7)
C2 B3 B8 106.5(8)
B7 B3 B8 60.6(6)
B4 B3 B8 61.7(6)
C2 B3 Hf1 70.8(4)
B7 B3 Hf1 129.6(7)
B4 B3 Hf1 70.7(5)
B8 B3 Hf1 129.7(6)
B3 B4 B5 106.1(7)
B3 B4 B8 59.8(6)
B5 B4 B8 108.0(7)
B3 B4 B9 107.3(7)
B5 B4 B9 61.0(6)
B8 B4 B9 59.9(6)
B3 B4 Hf1 68.5(4)
B5 B4 Hf1 70.9(5)
B8 B4 Hf1 125.7(6)
B9 B4 Hf1 128.5(7)
C1 B5 B4 106.0(7)
C1 B5 B10 60.8(6)
B4 B5 B10 107.7(7)
C1 B5 B9 106.1(7)
B4 B5 B9 60.5(6)
B10 B5 B9 58.6(6)
C1 B5 Hf1 70.7(4)
B4 B5 Hf1 68.3(5)
B10 B5 Hf1 128.2(6)
B9 B5 Hf1 125.5(6)
C2 B6 C1 55.8(5)
C2 B6 B7 59.1(6)
C1 B6 B7 105.1(7)
C2 B6 B11 105.9(8)
C1 B6 B11 106.0(7)
B7 B6 B11 61.6(7)
C2 B6 B10 104.3(7)
C1 B6 B10 59.7(6)
B7 B6 B10 109.3(8)
B11 B6 B10 60.0(7)
C2 B7 B3 57.7(6)
C2 B7 B6 58.6(6)
B3 B7 B6 106.6(7)
C2 B7 B8 104.4(7)
B3 B7 B8 60.4(6)
B6 B7 B8 107.0(8)
C2 B7 B11 103.8(8)
B3 B7 B11 106.7(8)
B6 B7 B11 59.4(7)
B8 B7 B11 59.1(6)
B3 B8 B11 107.5(8)
B3 B8 B7 59.0(6)
B11 B8 B7 61.5(6)
B3 B8 B9 106.6(7)
B11 B8 B9 59.6(6)
B7 B8 B9 108.6(8)
B3 B8 B4 58.5(6)
B11 B8 B4 107.7(9)
B7 B8 B4 106.9(7)
B9 B8 B4 60.2(6)
B10 B9 B11 60.3(7)
B10 B9 B8 107.4(8)
B11 B9 B8 59.3(7)
B10 B9 B4 107.0(7)
B11 B9 B4 107.2(7)
B8 B9 B4 59.9(6)
B10 B9 B5 59.8(6)
B11 B9 B5 107.0(8)
B8 B9 B5 106.1(7)
B4 B9 B5 58.5(5)
C1 B10 B9 105.2(7)
C1 B10 B11 105.2(8)
B9 B10 B11 60.2(6)
C1 B10 B6 58.9(5)
B9 B10 B6 107.8(9)
B11 B10 B6 59.7(7)
C1 B10 B5 56.5(5)
B9 B10 B5 61.6(6)
B11 B10 B5 108.4(8)
B6 B10 B5 105.9(7)
B8 B11 B6 106.9(8)
B8 B11 B9 61.1(6)
B6 B11 B9 107.7(8)
B8 B11 B10 108.2(8)
B6 B11 B10 60.3(7)
B9 B11 B10 59.5(6)
B8 B11 B7 59.3(6)
B6 B11 B7 59.1(6)
B9 B11 B7 108.1(7)
B10 B11 B7 107.5(8)

loop_
_geom_bond_atom_site_label_1
_geom_bond_atom_site_label_2
_geom_bond_distance
Hf1 O1 2.182(6)
Hf1 C14 2.194(9)
Hf1 N1 2.207(7)
Hf1 C16 2.251(9)
Hf1 B3 2.462(10)
Hf1 C2 2.475(8)
Hf1 B4 2.498(10)
Hf1 C1 2.536(8)
Hf1 B5 2.542(10)
N1 C12 1.478(11)
N1 C13 1.496(11)
N1 C14 1.496(12)
O1 C32 1.464(11)
O1 C29 1.487(12)
C1 C11 1.524(13)
C1 C2 1.599(13)
C1 B5 1.661(13)
C1 B6 1.724(13)
C1 B10 1.739(13)
C2 B3 1.657(14)
C2 B6 1.693(13)
C2 B7 1.702(13)
C11 C12 1.496(12)
C13 C15 1.477(13)
C15 C16 1.363(12)
C15 C23 1.514(13)
C16 C17 1.499(12)
C17 C22 1.362(13)
C17 C18 1.415(14)
C18 C19 1.400(16)
C19 C20 1.330(18)
C20 C21 1.347(18)
C21 C22 1.393(16)
C23 C28 1.367(14)
C23 C24 1.393(14)
C24 C25 1.329(14)
C25 C26 1.405(18)
C26 C27 1.380(18)
C27 C28 1.390(15)
C29 C30 1.485(16)
C30 C31 1.496(18)
C31 C32 1.486(14)
B3 B7 1.731(15)
B3 B4 1.733(15)
B3 B8 1.755(14)
B4 B5 1.758(15)
B4 B8 1.789(15)
B4 B9 1.795(13)
B5 B10 1.771(14)
B5 B9 1.803(14)
B6 B7 1.754(17)
B6 B11 1.759(16)
B6 B10 1.769(15)
B7 B8 1.760(15)
B7 B11 1.798(16)
B8 B11 1.756(17)
B8 B9 1.788(16)
B9 B10 1.750(16)
B9 B11 1.762(15)
B10 B11 1.764(18)
